data_9014374
loop_
_publ_author_name
'Kampf, A. R.'
'Yang, H.'
'Downs, R. T.'
'Pinch, W. W.'

_publ_section_title
;
 The crystal structures and Raman spectra of aravaipaite and calcioaravaipaite
;
_journal_name_full 'American Mineralogist'
_journal_page_first 402
_journal_page_last 407
_journal_paper_doi 10.2138/am.2011.3620
_journal_volume 96
_journal_year 2011
_chemical_compound_source 'Grand Reef mine, Aravaipa mining district, Arizona, USA'
_chemical_formula_sum 'Al F9 H2 O Pb3'
_chemical_name_mineral Aravaipaite
_space_group_IT_number 2
_symmetry_space_group_name_Hall '-P 1'
_symmetry_space_group_name_H-M 'P -1'
_cell_angle_alpha 98.725
_cell_angle_beta 94.020
_cell_angle_gamma 90.683
_cell_formula_units_Z 2
_cell_length_a 5.6637
_cell_length_b 5.8659
_cell_length_c 12.7041
_cell_volume 416.045
_database_code_amcsd 0018320
_exptl_crystal_density_diffrn 6.686
_cod_original_formula_sum 'Pb3 Al F9 O H2'
_cod_database_code 9014374

loop_
_space_group_symop_operation_xyz
x,y,z
-x,-y,-z

loop_
_atom_site_aniso_label
_atom_site_aniso_U_11
_atom_site_aniso_U_22
_atom_site_aniso_U_33
_atom_site_aniso_U_12
_atom_site_aniso_U_13
_atom_site_aniso_U_23
Pb1 0.01590 0.01373 0.01576 0.00132 0.00129 0.00219
Pb2 0.03650 0.01645 0.01900 -0.00141 0.00197 0.00279
Pb3 0.01676 0.01772 0.01790 0.00000 0.00200 0.00137
Al 0.00980 0.01290 0.01450 0.00120 0.00010 0.00220
F1 0.02500 0.02600 0.02700 -0.00700 0.01300 -0.00600
F2 0.02700 0.03300 0.01400 -0.00200 -0.00100 0.00000
F3 0.02400 0.04700 0.01500 0.00000 0.00200 0.00100
F4 0.02200 0.02500 0.03100 -0.00900 0.00100 0.00700
F5 0.03000 0.01900 0.03400 0.01300 0.01300 0.00900
F6 0.03500 0.03200 0.05200 0.01600 -0.00500 0.01100
F7 0.02000 0.01700 0.01900 0.00150 0.00000 0.00300
F8 0.01900 0.02000 0.01300 0.00150 -0.00280 0.00190
F9 0.08300 0.02500 0.01400 0.00000 0.00000 0.00400
OW 0.01300 0.02000 0.02700 0.00000 0.00500 0.00000

loop_
_atom_site_label
_atom_site_fract_x
_atom_site_fract_y
_atom_site_fract_z
_atom_site_U_iso_or_equiv
_atom_site_type_symbol
_atom_site_attached_hydrogens
Pb1 0.30470 0.11693 0.36471 0.01512 Pb 0
Pb2 0.76753 0.04754 0.11751 0.02400 Pb 0
Pb3 0.27468 0.51132 0.11789 0.01756 Pb 0
Al 0.79400 0.61810 0.30820 0.01240 Al 0
F1 0.04860 0.77450 0.27400 0.02650 F 0
F2 0.73690 0.50940 0.16610 0.02490 F 0
F3 0.84880 0.71990 0.44550 0.02900 F 0
F4 0.51920 0.47520 0.33060 0.02570 F 0
F5 0.61580 0.86760 0.28630 0.02650 F 0
F6 0.95870 0.36350 0.31700 0.03940 F 0
F7 0.49960 0.24300 0.99240 0.01880 F 0
F8 0.00070 0.24750 0.99530 0.01760 F 0
F9 0.29420 0.12830 0.17100 0.04070 F 0
OW 0.66210 0.22570 0.51280 0.02000 O 0
H1 0.59700 0.33800 0.55500 0.05000 H 0
H2 0.81400 0.25300 0.50900 0.05000 H 0

loop_
_cod_changelog_entry_id
_cod_changelog_entry_author
_cod_changelog_entry_date
_cod_changelog_entry_text
1
;cod-tools version 3.8.0
Id: cif_guess_AMCSD_atom_types 9574 2023-05-10 09:00:05Z saulius
;
2023-05-10T18:55:06+03:00
;Derived atom types and hydrogen counts
from atom names that follow the AMCSD naming convention
(Wat == water, O-H == hydroxyl).
;

loop_
_cod_related_entry_id
_cod_related_entry_database
_cod_related_entry_code
1 AMCSD 0018320
